data_1531703
loop_
_publ_author_name
'Julius, N.N.'
'Choudhury, A.'
'Rao, C.N.R.'

_publ_section_title
;
 An organically templated open-framework cobalt germanate
;
_journal_name_full 'Journal of Solid State Chemistry'
_journal_page_first 124
_journal_page_last 129
_journal_volume 170
_journal_year 2003
_chemical_formula_sum 'C6 H28 Co2 Ge9 N6 O22'
_chemical_name_systematic '(Co2 (N H2 (C H2)2 N H2)3) (Ge9 O18 (O H)4)'
_space_group_IT_number 61
_symmetry_space_group_name_Hall '-P 2ac 2ab'
_symmetry_space_group_name_H-M 'P b c a'
_cell_angle_alpha 90
_cell_angle_beta 90
_cell_angle_gamma 90
_cell_formula_units_Z 4
_cell_length_a 14.039
_cell_length_b 12.987
_cell_length_c 14.705
_cell_volume 2681.082
_citation_journal_id_ASTM JSSCBI
_cod_data_source_file Julius_JSSCBI_2003_1459.cif
_cod_data_source_block C6H28Co2Ge9N6O22
_cod_database_code 1531703

loop_
_symmetry_equiv_pos_as_xyz
x,y,z
-x+1/2,-y,z+1/2
x+1/2,-y+1/2,-z
-x,y+1/2,-z+1/2
-x,-y,-z
x-1/2,y,-z-1/2
-x-1/2,y-1/2,z
x,-y-1/2,z-1/2

loop_
_atom_site_label
_atom_site_type_symbol
_atom_site_fract_x
_atom_site_fract_y
_atom_site_fract_z
_atom_site_occupancy
_atom_site_U_iso_or_equiv
C3 C+3 0.2476 0.5197 0.7863 0.3 0.0
C1 C+3 0.2233 0.4231 0.7949 1 0.0
O4 O-2 0.4302 0.2569 0.6071 1 0.0
Ge2 Ge+4 0.6668 0.1602 0.4875 1 0.0
O2 O-2 0.5341 0.1868 0.7606 1 0.0
O7 O-2 0.6231 0.2286 0.393 1 0.0
O11 O-2 0.2778 0.1424 0.5002 1 0.0
Ge1 Ge+4 0.5236 0.1758 0.6446 1 0.0
C2 C+3 0.5378 0.4736 0.524 1 0.0
C4 C+3 0.2127 0.5204 0.7396 0.7 0.0
O5 O-2 0.79 0.1567 0.4721 1 0.0
Ge4 Ge+4 0.3706 0.2333 0.4994 1 0.0
Co1 Co+2 0.3703 0.3931 0.6584 1 0.0
N2 N-3 0.267 0.3359 0.7484 1 0.0
N4 N-3 0.4425 0.498 0.6233 0.3 0.0
O6 O-2 0.6293 0.0317 0.4861 1 0.0
N1 N-3 0.295 0.5409 0.6853 1 0.0
O3 O-2 0.6311 0.2155 0.5926 1 0.0
O8 O-2 0.4724 0.1184 0.2787 1 0.0
N3 N-3 0.4951 0.4777 0.6223 0.7 0.0
O1 O-2 0.5031 0.0465 0.622 1 0.0
O10 O-2 0.4693 0.1365 0.4637 1 0.0
O9 O-2 0.4113 0.2972 0.3975 1 0.0
Ge3 Ge+4 0.5049 0.221 0.3518 1 0.0
Ge5 Ge+4 0.5 0 0.5 1 0.0
